data_7012351
loop_
_publ_author_name
'Boitrel, Bernard'
'Breede, Matthis'
'Brothers, Penelope J.'
'Hodgson, Michael'
'Michaudet, Lydie'
'Rickard, Clifton E. F.'
'Al Salim, Najeh'

_publ_section_title
;
 Bismuth porphyrin complexes: syntheses and structural studies
;
_journal_issue 9
_journal_name_full 'Dalton Transactions'
_journal_page_first 1803
_journal_paper_doi 10.1039/b210318d
_journal_year 2003
_chemical_formula_moiety 'C44 H24 Bi Cl5 N4, 2(C H2 Cl2)'
_chemical_formula_sum 'C46 H28 Bi Cl9 N4'
_chemical_formula_weight 1164.75
_chemical_name_systematic
; 
Chloro(tetra-p-chlorophenylphorphyrin)bismuth(III) 
Bis(dichloromethane solvate) 
;
_space_group_IT_number 2
_symmetry_cell_setting triclinic
_symmetry_space_group_name_Hall '-P 1'
_symmetry_space_group_name_H-M 'P -1'
_atom_sites_solution_hydrogens geom
_atom_sites_solution_primary direct
_atom_sites_solution_secondary difmap
_audit_creation_method SHELXL-97
_cell_angle_alpha 107.4020(10)
_cell_angle_beta 95.4200(10)
_cell_angle_gamma 111.6610(10)
_cell_formula_units_Z 2
_cell_length_a 13.6069(3)
_cell_length_b 14.7244(4)
_cell_length_c 15.3454(3)
_cell_measurement_reflns_used 8192
_cell_measurement_temperature 293(2)
_cell_measurement_theta_max 25
_cell_measurement_theta_min 2
_cell_volume 2652.88(11)
_computing_cell_refinement 'Siemens SMART'
_computing_data_collection 'Siemens SMART (Siemens, 1995)'
_computing_data_reduction 'Siemens SAINT  (Siemens, 1995)'
_computing_molecular_graphics 'Siemens SHELXTL (Siemens, 1994)'
_computing_publication_material SHELXL-97
_computing_structure_refinement 'SHELXL-97 Sheldrick, (1997)'
_computing_structure_solution 'SHELXS Sheldrick, (1990)'
_diffrn_ambient_temperature 293(2)
_diffrn_measured_fraction_theta_full 0.988
_diffrn_measured_fraction_theta_max 0.988
_diffrn_measurement_device_type 'Siemens SMART'
_diffrn_measurement_method 'Area detector \w scans'
_diffrn_radiation_monochromator graphite
_diffrn_radiation_source 'fine-focus sealed tube'
_diffrn_radiation_type MoK\a
_diffrn_radiation_wavelength 0.71073
_diffrn_reflns_av_R_equivalents 0.0251
_diffrn_reflns_av_sigmaI/netI 0.0322
_diffrn_reflns_limit_h_max 16
_diffrn_reflns_limit_h_min -16
_diffrn_reflns_limit_k_max 16
_diffrn_reflns_limit_k_min -17
_diffrn_reflns_limit_l_max 18
_diffrn_reflns_limit_l_min 0
_diffrn_reflns_number 23176
_diffrn_reflns_theta_full 25.14
_diffrn_reflns_theta_max 25.14
_diffrn_reflns_theta_min 1.43
_diffrn_standards_decay_% '< 2'
_exptl_absorpt_coefficient_mu 3.809
_exptl_absorpt_correction_T_max 0.6578
_exptl_absorpt_correction_T_min 0.2850
_exptl_absorpt_correction_type multi-scan
_exptl_absorpt_process_details 'Blessing, 1995'
_exptl_crystal_colour Black
_exptl_crystal_density_diffrn 1.458
_exptl_crystal_density_method 'not measured'
_exptl_crystal_description Prism
_exptl_crystal_F_000 1136
_exptl_crystal_size_max 0.44
_exptl_crystal_size_mid 0.24
_exptl_crystal_size_min 0.12
_refine_diff_density_max 0.869
_refine_diff_density_min -1.137
_refine_diff_density_rms 0.101
_refine_ls_extinction_method none
_refine_ls_goodness_of_fit_ref 1.081
_refine_ls_hydrogen_treatment mixed
_refine_ls_matrix_type full
_refine_ls_number_parameters 541
_refine_ls_number_reflns 9384
_refine_ls_number_restraints 0
_refine_ls_restrained_S_all 1.081
_refine_ls_R_factor_all 0.0279
_refine_ls_R_factor_gt 0.0252
_refine_ls_shift/su_max 0.003
_refine_ls_shift/su_mean 0.000
_refine_ls_structure_factor_coef Fsqd
_refine_ls_weighting_details 'w=1/[\s^2^(Fo^2^)+(0.0364P)^2^+1.3985P] where P=(Fo^2^+2Fc^2^)/3'
_refine_ls_weighting_scheme calc
_refine_ls_wR_factor_gt 0.0652
_refine_ls_wR_factor_ref 0.0662
_reflns_number_gt 8648
_reflns_number_total 9384
_reflns_threshold_expression >2sigma(I)
_cod_data_source_file b210318d.txt
_cod_data_source_block mchpjb3s
_cod_depositor_comments
;
The following automatic conversions were performed:
'_symmetry_cell_setting' value 'Triclinic' changed to 'triclinic'
according to '/home/saulius/struct/CIF-dictionaries/cif_core.dic'
dictionary named 'cif_core.dic' version 2.4.1 from
2010-06-29.

'_exptl_absorpt_correction_type' value 'Multi-scan' changed
to 'multi-scan' according to
'/home/saulius/struct/CIF-dictionaries/cif_core.dic' dictionary named
'cif_core.dic' version 2.4.1 from 2010-06-29.

Automatic conversion script
Id: cif_fix_enum 1527 2010-12-29 10:47:43Z saulius 

The following automatic conversions were performed:

'_refine_ls_weighting_scheme' value 'calc
w=1/[\s^2^(Fo^2^)+(0.0364P)^2^+1.3985P] where P=(Fo^2^+2Fc^2^)/3' was
changed to 'calc'. New tag '_refine_ls_weighting_details' was
created. The value of the new tag was set to
'w=1/[\s^2^(Fo^2^)+(0.0364P)^2^+1.3985P] where P=(Fo^2^+2Fc^2^)/3'.

Automatic conversion script
Id: cif_fix_values 3143 2015-03-26 13:38:13Z robertas 
;
_cod_original_cell_volume 2652.87(11)
_cod_database_code 7012351

loop_
_symmetry_equiv_pos_as_xyz
'x, y, z'
'-x, -y, -z'

loop_
_atom_site_label
_atom_site_type_symbol
_atom_site_fract_x
_atom_site_fract_y
_atom_site_fract_z
_atom_site_U_iso_or_equiv
_atom_site_adp_type
_atom_site_occupancy
_atom_site_calc_flag
_atom_site_refinement_flags
_atom_site_disorder_assembly
_atom_site_disorder_group
Bi Bi 0.670967(9) 0.577747(9) 0.567610(8) 0.01974(5) Uani 1 d . . .
Cl1 Cl 0.53355(7) 0.55360(6) 0.38515(6) 0.02732(18) Uani 1 d . . .
Cl2 Cl 0.89658(10) 0.02043(8) 0.33270(8) 0.0483(3) Uani 1 d . . .
Cl3 Cl 0.60321(14) 0.40601(12) 1.11520(9) 0.0768(4) Uani 1 d . . .
Cl4 Cl 0.71450(13) 1.25933(9) 0.91309(9) 0.0648(4) Uani 1 d . . .
Cl5 Cl 0.89889(10) 0.82903(10) 0.08566(8) 0.0603(3) Uani 1 d . . .
N1 N 0.7496(2) 0.4924(2) 0.63758(19) 0.0248(6) Uani 1 d . . .
N2 N 0.7242(2) 0.6847(2) 0.72643(18) 0.0230(6) Uani 1 d . . .
N3 N 0.7705(2) 0.7465(2) 0.56748(19) 0.0239(6) Uani 1 d . . .
N4 N 0.7964(2) 0.5536(2) 0.47810(19) 0.0230(6) Uani 1 d . . .
C1 C 0.8053(3) 0.3978(3) 0.5027(2) 0.0250(7) Uani 1 d . . .
C2 C 0.7797(3) 0.4142(3) 0.5909(2) 0.0276(8) Uani 1 d . . .
C3 C 0.7844(3) 0.3553(3) 0.6496(3) 0.0350(9) Uani 1 d . . .
H3A H 0.8035 0.2989 0.6351 0.042 Uiso 1 calc R . .
C4 C 0.7563(3) 0.3960(3) 0.7292(3) 0.0345(9) Uani 1 d . . .
H4A H 0.7520 0.3727 0.7793 0.041 Uiso 1 calc R . .
C5 C 0.7344(3) 0.4814(3) 0.7220(2) 0.0274(7) Uani 1 d . . .
C6 C 0.7069(3) 0.5479(3) 0.7932(2) 0.0253(7) Uani 1 d . . .
C7 C 0.7058(3) 0.6429(3) 0.7954(2) 0.0248(7) Uani 1 d . . .
C8 C 0.6918(3) 0.7158(3) 0.8740(2) 0.0265(7) Uani 1 d . . .
H8A H 0.6777 0.7060 0.9295 0.032 Uiso 1 calc R . .
C9 C 0.7029(3) 0.8010(3) 0.8527(2) 0.0260(7) Uani 1 d . . .
H9A H 0.6979 0.8607 0.8910 0.031 Uiso 1 calc R . .
C10 C 0.7238(3) 0.7834(3) 0.7602(2) 0.0231(7) Uani 1 d . . .
C11 C 0.7417(3) 0.8538(3) 0.7127(2) 0.0230(7) Uani 1 d . . .
C12 C 0.7674(3) 0.8369(3) 0.6247(2) 0.0245(7) Uani 1 d . . .
C13 C 0.7980(3) 0.9132(3) 0.5802(3) 0.0307(8) Uani 1 d . . .
H13A H 0.8029 0.9811 0.6043 0.037 Uiso 1 calc R . .
C14 C 0.8184(3) 0.8691(3) 0.4974(3) 0.0309(8) Uani 1 d . . .
H14A H 0.8398 0.9008 0.4541 0.037 Uiso 1 calc R . .
C15 C 0.8008(3) 0.7640(3) 0.4886(2) 0.0245(7) Uani 1 d . . .
C16 C 0.8178(3) 0.6933(3) 0.4138(2) 0.0234(7) Uani 1 d . . .
C17 C 0.8194(3) 0.5984(3) 0.4109(2) 0.0247(7) Uani 1 d . . .
C18 C 0.8502(3) 0.5323(3) 0.3388(2) 0.0270(7) Uani 1 d . . .
H18A H 0.8688 0.5438 0.2850 0.032 Uiso 1 calc R . .
C19 C 0.8472(3) 0.4512(3) 0.3637(2) 0.0286(8) Uani 1 d . . .
H19A H 0.8635 0.3968 0.3300 0.034 Uiso 1 calc R . .
C20 C 0.8144(3) 0.4633(2) 0.4511(2) 0.0223(7) Uani 1 d . . .
C31 C 0.8282(3) 0.3031(3) 0.4619(2) 0.0246(7) Uani 1 d . . .
C32 C 0.7476(3) 0.2029(3) 0.4387(3) 0.0350(9) Uani 1 d . . .
H32A H 0.6793 0.1942 0.4497 0.042 Uiso 1 calc R . .
C33 C 0.7678(3) 0.1152(3) 0.3990(3) 0.0371(9) Uani 1 d . . .
H33A H 0.7133 0.0482 0.3830 0.045 Uiso 1 calc R . .
C34 C 0.8704(3) 0.1291(3) 0.3838(3) 0.0332(8) Uani 1 d . . .
C35 C 0.9518(3) 0.2281(3) 0.4070(3) 0.0327(8) Uani 1 d . . .
H35A H 1.0205 0.2368 0.3969 0.039 Uiso 1 calc R . .
C36 C 0.9297(3) 0.3147(3) 0.4458(3) 0.0300(8) Uani 1 d . . .
H36A H 0.9842 0.3817 0.4611 0.036 Uiso 1 calc R . .
C41 C 0.6809(3) 0.5143(3) 0.8749(2) 0.0278(8) Uani 1 d . . .
C42 C 0.5777(4) 0.4503(4) 0.8719(3) 0.0518(12) Uani 1 d . . .
H42A H 0.5226 0.4285 0.8195 0.062 Uiso 1 calc R . .
C43 C 0.5535(5) 0.4172(5) 0.9461(4) 0.0683(16) Uani 1 d . . .
H43A H 0.4825 0.3739 0.9435 0.082 Uiso 1 calc R . .
C44 C 0.6325(4) 0.4477(3) 1.0216(3) 0.0415(10) Uani 1 d . . .
C45 C 0.7363(4) 0.5120(4) 1.0278(3) 0.0516(12) Uani 1 d . . .
H45A H 0.7902 0.5340 1.0811 0.062 Uiso 1 calc R . .
C46 C 0.7607(4) 0.5445(4) 0.9534(3) 0.0507(12) Uani 1 d . . .
H46A H 0.8321 0.5874 0.9565 0.061 Uiso 1 calc R . .
C51 C 0.7374(3) 0.9562(3) 0.7618(2) 0.0256(7) Uani 1 d . . .
C52 C 0.8118(3) 1.0285(3) 0.8444(3) 0.0317(8) Uani 1 d . . .
H52A H 0.8666 1.0136 0.8691 0.038 Uiso 1 calc R . .
C53 C 0.8065(3) 1.1220(3) 0.8907(3) 0.0377(9) Uani 1 d . . .
H53A H 0.8570 1.1698 0.9462 0.045 Uiso 1 calc R . .
C54 C 0.7251(4) 1.1436(3) 0.8536(3) 0.0411(10) Uani 1 d . . .
C55 C 0.6501(4) 1.0741(3) 0.7707(3) 0.0442(10) Uani 1 d . . .
H55A H 0.5960 1.0897 0.7459 0.053 Uiso 1 calc R . .
C56 C 0.6570(3) 0.9807(3) 0.7253(3) 0.0366(9) Uani 1 d . . .
H56A H 0.6070 0.9336 0.6695 0.044 Uiso 1 calc R . .
C61 C 0.8405(3) 0.7258(3) 0.3317(2) 0.0245(7) Uani 1 d . . .
C62 C 0.7548(3) 0.7086(3) 0.2644(3) 0.0386(9) Uani 1 d . . .
H62A H 0.6840 0.6746 0.2691 0.046 Uiso 1 calc R . .
C63 C 0.7730(3) 0.7416(4) 0.1897(3) 0.0489(11) Uani 1 d . . .
H63A H 0.7146 0.7314 0.1454 0.059 Uiso 1 calc R . .
C64 C 0.8766(3) 0.7889(3) 0.1808(3) 0.0342(9) Uani 1 d . . .
C65 C 0.9635(3) 0.8059(3) 0.2459(3) 0.0414(10) Uani 1 d . . .
H65A H 1.0340 0.8384 0.2396 0.050 Uiso 1 calc R . .
C66 C 0.9451(3) 0.7742(4) 0.3214(3) 0.0422(10) Uani 1 d . . .
H66A H 1.0039 0.7855 0.3660 0.051 Uiso 1 calc R . .
Cl6 Cl 0.52823(7) 0.31602(7) 0.40850(6) 0.03287(19) Uani 1 d . . .
Cl7 Cl 0.58500(12) 0.21927(10) 0.23596(8) 0.0591(3) Uani 1 d . . .
C71 C 0.5607(3) 0.3254(3) 0.3004(3) 0.0325(8) Uani 1 d . . .
H71A H 0.5010 0.3283 0.2632 0.039 Uiso 1 calc R . .
H71B H 0.6247 0.3898 0.3136 0.039 Uiso 1 calc R . .
Cl8 Cl 0.55739(15) 0.81453(12) 0.28570(11) 0.0783(4) Uani 1 d . . .
Cl9 Cl 0.51211(13) 0.89004(11) 0.46654(10) 0.0686(4) Uani 1 d . . .
C72 C 0.5310(4) 0.7880(3) 0.3873(4) 0.0550(12) Uani 1 d . . .
H72A H 0.4663 0.7233 0.3705 0.066 Uiso 1 calc R . .
H72B H 0.5914 0.7792 0.4168 0.066 Uiso 1 calc R . .

loop_
_atom_site_aniso_label
_atom_site_aniso_U_11
_atom_site_aniso_U_22
_atom_site_aniso_U_33
_atom_site_aniso_U_23
_atom_site_aniso_U_13
_atom_site_aniso_U_12
Bi 0.02325(7) 0.01772(7) 0.01948(7) 0.00766(5) 0.00530(5) 0.00904(5)
Cl1 0.0298(4) 0.0283(4) 0.0265(4) 0.0143(3) 0.0077(3) 0.0111(4)
Cl2 0.0790(8) 0.0330(5) 0.0516(6) 0.0177(5) 0.0307(6) 0.0376(5)
Cl3 0.1145(12) 0.0814(10) 0.0498(7) 0.0478(7) 0.0344(7) 0.0345(9)
Cl4 0.1216(11) 0.0395(6) 0.0557(7) 0.0168(5) 0.0358(7) 0.0542(7)
Cl5 0.0558(7) 0.0721(8) 0.0381(6) 0.0362(6) 0.0032(5) 0.0000(6)
N1 0.0316(16) 0.0242(15) 0.0203(14) 0.0069(11) 0.0066(12) 0.0142(13)
N2 0.0293(15) 0.0185(14) 0.0202(13) 0.0067(11) 0.0047(12) 0.0095(12)
N3 0.0276(15) 0.0232(15) 0.0234(14) 0.0090(12) 0.0101(12) 0.0118(12)
N4 0.0243(14) 0.0202(14) 0.0246(14) 0.0088(11) 0.0052(12) 0.0089(12)
C1 0.0255(18) 0.0203(17) 0.0237(17) 0.0035(14) 0.0027(14) 0.0080(14)
C2 0.0339(19) 0.0192(17) 0.0280(18) 0.0051(14) 0.0008(15) 0.0133(15)
C3 0.047(2) 0.033(2) 0.033(2) 0.0128(16) 0.0079(17) 0.0240(18)
C4 0.054(2) 0.031(2) 0.0264(18) 0.0146(16) 0.0089(17) 0.0229(18)
C5 0.036(2) 0.0253(18) 0.0231(17) 0.0104(14) 0.0041(15) 0.0147(16)
C6 0.0321(19) 0.0228(17) 0.0206(16) 0.0085(14) 0.0017(14) 0.0116(15)
C7 0.0278(18) 0.0228(17) 0.0225(16) 0.0071(14) 0.0026(14) 0.0107(14)
C8 0.0338(19) 0.0283(18) 0.0202(16) 0.0105(14) 0.0069(14) 0.0144(15)
C9 0.0323(19) 0.0208(17) 0.0242(17) 0.0058(14) 0.0064(14) 0.0121(15)
C10 0.0255(17) 0.0187(16) 0.0232(16) 0.0052(13) 0.0009(13) 0.0103(14)
C11 0.0237(17) 0.0199(16) 0.0240(16) 0.0066(13) 0.0034(13) 0.0090(14)
C12 0.0255(17) 0.0195(17) 0.0270(17) 0.0066(14) 0.0058(14) 0.0093(14)
C13 0.041(2) 0.0221(18) 0.0344(19) 0.0128(15) 0.0113(16) 0.0157(16)
C14 0.043(2) 0.0258(18) 0.0320(19) 0.0170(15) 0.0177(17) 0.0149(16)
C15 0.0250(17) 0.0219(17) 0.0276(17) 0.0108(14) 0.0069(14) 0.0091(14)
C16 0.0228(17) 0.0240(17) 0.0253(17) 0.0104(14) 0.0086(14) 0.0097(14)
C17 0.0233(17) 0.0223(17) 0.0251(17) 0.0073(14) 0.0064(14) 0.0068(14)
C18 0.0276(18) 0.0292(19) 0.0244(17) 0.0093(15) 0.0091(14) 0.0117(15)
C19 0.0331(19) 0.0241(18) 0.0289(18) 0.0060(15) 0.0089(15) 0.0147(15)
C20 0.0190(16) 0.0186(16) 0.0248(16) 0.0034(13) 0.0020(13) 0.0072(13)
C31 0.0304(18) 0.0191(17) 0.0239(17) 0.0063(13) 0.0046(14) 0.0114(14)
C32 0.034(2) 0.0269(19) 0.044(2) 0.0122(17) 0.0159(17) 0.0116(16)
C33 0.043(2) 0.0173(18) 0.048(2) 0.0083(16) 0.0165(19) 0.0104(16)
C34 0.055(2) 0.0249(19) 0.0280(18) 0.0093(15) 0.0129(17) 0.0247(18)
C35 0.033(2) 0.035(2) 0.034(2) 0.0118(16) 0.0085(16) 0.0201(17)
C36 0.0293(19) 0.0218(18) 0.0341(19) 0.0061(15) 0.0023(15) 0.0097(15)
C41 0.048(2) 0.0201(17) 0.0218(17) 0.0081(14) 0.0108(16) 0.0197(16)
C42 0.048(3) 0.063(3) 0.036(2) 0.028(2) 0.003(2) 0.007(2)
C43 0.060(3) 0.081(4) 0.051(3) 0.039(3) 0.015(3) 0.004(3)
C44 0.070(3) 0.034(2) 0.031(2) 0.0184(17) 0.020(2) 0.025(2)
C45 0.073(3) 0.057(3) 0.028(2) 0.022(2) 0.003(2) 0.028(3)
C46 0.048(3) 0.061(3) 0.037(2) 0.029(2) 0.003(2) 0.008(2)
C51 0.0339(19) 0.0194(17) 0.0270(17) 0.0114(14) 0.0123(15) 0.0112(15)
C52 0.038(2) 0.0225(18) 0.034(2) 0.0106(15) 0.0090(17) 0.0122(16)
C53 0.051(2) 0.027(2) 0.033(2) 0.0082(16) 0.0103(18) 0.0154(18)
C54 0.071(3) 0.0230(19) 0.041(2) 0.0144(17) 0.028(2) 0.026(2)
C55 0.060(3) 0.046(2) 0.045(2) 0.021(2) 0.015(2) 0.037(2)
C56 0.046(2) 0.032(2) 0.035(2) 0.0137(17) 0.0062(18) 0.0198(18)
C61 0.0311(18) 0.0196(16) 0.0271(17) 0.0104(14) 0.0119(15) 0.0122(14)
C62 0.030(2) 0.047(2) 0.038(2) 0.0204(19) 0.0088(17) 0.0109(18)
C63 0.036(2) 0.067(3) 0.040(2) 0.032(2) -0.0011(18) 0.009(2)
C64 0.040(2) 0.033(2) 0.0273(19) 0.0145(16) 0.0084(16) 0.0090(17)
C65 0.034(2) 0.052(3) 0.038(2) 0.026(2) 0.0141(18) 0.0093(19)
C66 0.027(2) 0.061(3) 0.042(2) 0.032(2) 0.0097(17) 0.0119(19)
Cl6 0.0343(5) 0.0337(5) 0.0303(4) 0.0142(4) 0.0070(4) 0.0119(4)
Cl7 0.0893(9) 0.0489(7) 0.0497(6) 0.0158(5) 0.0314(6) 0.0382(7)
C71 0.034(2) 0.037(2) 0.0271(18) 0.0126(16) 0.0079(16) 0.0142(17)
Cl8 0.1268(13) 0.0708(9) 0.0700(9) 0.0268(7) 0.0433(9) 0.0700(10)
Cl9 0.0987(10) 0.0656(8) 0.0608(8) 0.0288(6) 0.0362(7) 0.0460(8)
C72 0.056(3) 0.032(2) 0.077(3) 0.018(2) 0.005(2) 0.022(2)

loop_
_atom_type_symbol
_atom_type_description
_atom_type_scat_dispersion_real
_atom_type_scat_dispersion_imag
_atom_type_scat_source
C C 0.0033 0.0016 'International Tables Vol C Tables 4.2.6.8 and 6.1.1.4'
H H 0.0000 0.0000 'International Tables Vol C Tables 4.2.6.8 and 6.1.1.4'
N N 0.0061 0.0033 'International Tables Vol C Tables 4.2.6.8 and 6.1.1.4'
Cl Cl 0.1484 0.1585 'International Tables Vol C Tables 4.2.6.8 and 6.1.1.4'
Bi Bi -4.1077 10.2566 'International Tables Vol C Tables 4.2.6.8 and 6.1.1.4'

loop_
_geom_angle_atom_site_label_1
_geom_angle_atom_site_label_2
_geom_angle_atom_site_label_3
_geom_angle
_geom_angle_site_symmetry_1
_geom_angle_site_symmetry_3
_geom_angle_publ_flag
N1 Bi N2 77.13(9) . . y
N1 Bi N4 76.37(10) . . y
N2 Bi N4 122.58(10) . . y
N1 Bi N3 122.67(10) . . y
N2 Bi N3 76.16(9) . . y
N4 Bi N3 77.05(9) . . y
N1 Bi Cl1 83.48(7) . 2_666 y
N2 Bi Cl1 85.99(7) . 2_666 y
N4 Bi Cl1 139.02(7) . 2_666 y
N3 Bi Cl1 142.69(7) . 2_666 y
N1 Bi Cl1 143.47(7) . . y
N2 Bi Cl1 138.37(7) . . y
N4 Bi Cl1 85.82(7) . . y
N3 Bi Cl1 82.65(7) . . y
Cl1 Bi Cl1 89.93(2) 2_666 . y
Bi Cl1 Bi 90.07(2) 2_666 . y
C5 N1 C2 106.5(3) . . ?
C5 N1 Bi 123.4(2) . . ?
C2 N1 Bi 125.8(2) . . ?
C7 N2 C10 107.1(3) . . ?
C7 N2 Bi 121.4(2) . . ?
C10 N2 Bi 124.1(2) . . ?
C12 N3 C15 107.2(3) . . ?
C12 N3 Bi 125.0(2) . . ?
C15 N3 Bi 122.6(2) . . ?
C17 N4 C20 107.3(3) . . ?
C17 N4 Bi 121.7(2) . . ?
C20 N4 Bi 124.3(2) . . ?
C20 C1 C2 125.6(3) . . ?
C20 C1 C31 117.6(3) . . ?
C2 C1 C31 116.7(3) . . ?
N1 C2 C1 125.7(3) . . ?
N1 C2 C3 108.6(3) . . ?
C1 C2 C3 125.7(3) . . ?
C4 C3 C2 108.0(3) . . ?
C3 C4 C5 107.1(3) . . ?
N1 C5 C6 125.3(3) . . ?
N1 C5 C4 109.8(3) . . ?
C6 C5 C4 124.8(3) . . ?
C7 C6 C5 125.6(3) . . ?
C7 C6 C41 117.8(3) . . ?
C5 C6 C41 116.5(3) . . ?
N2 C7 C6 126.1(3) . . ?
N2 C7 C8 109.3(3) . . ?
C6 C7 C8 124.6(3) . . ?
C9 C8 C7 107.4(3) . . ?
C8 C9 C10 108.0(3) . . ?
N2 C10 C11 125.8(3) . . ?
N2 C10 C9 108.2(3) . . ?
C11 C10 C9 125.9(3) . . ?
C12 C11 C10 124.8(3) . . ?
C12 C11 C51 117.9(3) . . ?
C10 C11 C51 117.3(3) . . ?
N3 C12 C11 126.2(3) . . ?
N3 C12 C13 108.5(3) . . ?
C11 C12 C13 125.2(3) . . ?
C14 C13 C12 108.1(3) . . ?
C13 C14 C15 107.1(3) . . ?
N3 C15 C16 125.9(3) . . ?
N3 C15 C14 109.1(3) . . ?
C16 C15 C14 125.0(3) . . ?
C17 C16 C15 126.0(3) . . ?
C17 C16 C61 117.6(3) . . ?
C15 C16 C61 116.3(3) . . ?
N4 C17 C16 126.0(3) . . ?
N4 C17 C18 108.5(3) . . ?
C16 C17 C18 125.5(3) . . ?
C19 C18 C17 107.5(3) . . ?
C18 C19 C20 108.3(3) . . ?
N4 C20 C1 125.2(3) . . ?
N4 C20 C19 108.4(3) . . ?
C1 C20 C19 126.3(3) . . ?
C36 C31 C32 118.9(3) . . ?
C36 C31 C1 120.4(3) . . ?
C32 C31 C1 120.7(3) . . ?
C31 C32 C33 120.8(4) . . ?
C34 C33 C32 119.1(3) . . ?
C35 C34 C33 121.0(3) . . ?
C35 C34 Cl2 119.2(3) . . ?
C33 C34 Cl2 119.8(3) . . ?
C34 C35 C36 119.0(3) . . ?
C31 C36 C35 121.2(3) . . ?
C42 C41 C46 118.0(4) . . ?
C42 C41 C6 120.5(3) . . ?
C46 C41 C6 121.5(3) . . ?
C41 C42 C43 120.8(4) . . ?
C44 C43 C42 120.0(5) . . ?
C43 C44 C45 121.2(4) . . ?
C43 C44 Cl3 120.4(4) . . ?
C45 C44 Cl3 118.4(3) . . ?
C44 C45 C46 118.9(4) . . ?
C41 C46 C45 121.1(4) . . ?
C52 C51 C56 118.3(3) . . ?
C52 C51 C11 121.4(3) . . ?
C56 C51 C11 120.3(3) . . ?
C53 C52 C51 121.5(4) . . ?
C54 C53 C52 119.0(4) . . ?
C53 C54 C55 121.3(4) . . ?
C53 C54 Cl4 119.6(3) . . ?
C55 C54 Cl4 119.1(3) . . ?
C54 C55 C56 118.8(4) . . ?
C55 C56 C51 121.2(4) . . ?
C62 C61 C66 118.4(3) . . ?
C62 C61 C16 119.1(3) . . ?
C66 C61 C16 122.5(3) . . ?
C61 C62 C63 120.6(4) . . ?
C64 C63 C62 120.0(4) . . ?
C63 C64 C65 120.8(4) . . ?
C63 C64 Cl5 119.8(3) . . ?
C65 C64 Cl5 119.4(3) . . ?
C64 C65 C66 119.0(4) . . ?
C65 C66 C61 121.1(4) . . ?
Cl7 C71 Cl6 112.0(2) . . ?
Cl9 C72 Cl8 110.7(2) . . ?

loop_
_geom_bond_atom_site_label_1
_geom_bond_atom_site_label_2
_geom_bond_distance
_geom_bond_site_symmetry_2
_geom_bond_publ_flag
Bi N1 2.337(3) . y
Bi N2 2.339(3) . y
Bi N4 2.350(3) . y
Bi N3 2.351(3) . y
Bi Cl1 3.0425(8) 2_666 y
Bi Cl1 3.0638(8) . y
Cl1 Bi 3.0424(8) 2_666 y
Cl2 C34 1.739(4) . ?
Cl3 C44 1.748(4) . ?
Cl4 C54 1.742(4) . ?
Cl5 C64 1.743(4) . ?
N1 C5 1.378(4) . y
N1 C2 1.384(4) . y
N2 C7 1.374(4) . y
N2 C10 1.391(4) . y
N3 C12 1.376(4) . y
N3 C15 1.380(4) . y
N4 C17 1.383(4) . y
N4 C20 1.389(4) . y
C1 C20 1.400(5) . y
C1 C2 1.404(5) . y
C1 C31 1.506(5) . y
C2 C3 1.436(5) . y
C3 C4 1.348(5) . y
C4 C5 1.427(5) . y
C5 C6 1.415(5) . y
C6 C7 1.394(5) . y
C6 C41 1.506(5) . y
C7 C8 1.436(5) . y
C8 C9 1.350(5) . y
C9 C10 1.439(5) . y
C10 C11 1.402(5) . y
C11 C12 1.400(5) . y
C11 C51 1.497(5) . y
C12 C13 1.439(5) . y
C13 C14 1.349(5) . y
C14 C15 1.438(5) . y
C15 C16 1.402(5) . y
C16 C17 1.393(5) . y
C16 C61 1.496(5) . y
C17 C18 1.447(5) . y
C18 C19 1.347(5) . y
C19 C20 1.434(5) . y
C31 C36 1.384(5) . ?
C31 C32 1.386(5) . ?
C32 C33 1.392(5) . ?
C33 C34 1.387(6) . ?
C34 C35 1.380(5) . ?
C35 C36 1.391(5) . ?
C41 C42 1.360(6) . ?
C41 C46 1.380(6) . ?
C42 C43 1.389(6) . ?
C43 C44 1.340(7) . ?
C44 C45 1.353(7) . ?
C45 C46 1.388(6) . ?
C51 C52 1.385(5) . ?
C51 C56 1.390(5) . ?
C52 C53 1.381(5) . ?
C53 C54 1.378(6) . ?
C54 C55 1.383(6) . ?
C55 C56 1.385(6) . ?
C61 C62 1.375(5) . ?
C61 C66 1.385(5) . ?
C62 C63 1.381(6) . ?
C63 C64 1.363(6) . ?
C64 C65 1.367(6) . ?
C65 C66 1.385(5) . ?
Cl6 C71 1.788(4) . ?
Cl7 C71 1.746(4) . ?
Cl8 C72 1.755(6) . ?
Cl9 C72 1.746(5) . ?
